data_4332618
loop_
_publ_author_name
'Zhou, Xiao-Ping'
'Li, Dan'
'Zheng, Shao-Liang'
'Zhang, Xuanjun'
'Wu, Tao'

_publ_section_title
;
 Cu(I) or Cu(I)&#x2212;Cu(II) Mixed-Valence Complexes of
 2,4,6-Tri(2-pyridyl)-1,3,5-triazine:&#x00A0; Syntheses, Structures, and
 Theoretical Study of the Hydrolytic Reaction Mechanism
;
_journal_issue 18
_journal_name_full 'Inorganic Chemistry'
_journal_page_first 7119
_journal_page_last 7125
_journal_paper_doi 10.1021/ic060564p
_journal_volume 45
_journal_year 2006
_chemical_formula_sum 'C18 H12 Cu3 I3 N6'
_chemical_formula_weight 883.66
_chemical_name_systematic
; 
 ? 
;
_space_group_IT_number 2
_symmetry_cell_setting triclinic
_symmetry_space_group_name_Hall '-P 1'
_symmetry_space_group_name_H-M 'P -1'
_atom_sites_solution_hydrogens geom
_atom_sites_solution_primary direct
_atom_sites_solution_secondary difmap
_audit_creation_method SHELXL-97
_cell_angle_alpha 68.4990(10)
_cell_angle_beta 80.147(2)
_cell_angle_gamma 82.043(2)
_cell_formula_units_Z 2
_cell_length_a 7.0620(7)
_cell_length_b 12.5728(12)
_cell_length_c 13.6359(13)
_cell_measurement_temperature 293(2)
_cell_volume 1106.06(19)
_computing_cell_refinement 'Bruker SMART'
_computing_data_collection 'Bruker SMART'
_computing_data_reduction 'Bruker SAINT'
_computing_molecular_graphics 'Bruker SHELXTL'
_computing_publication_material 'Bruker SHELXTL'
_computing_structure_refinement 'SHELXL-97 (Sheldrick, 1997)'
_computing_structure_solution 'SHELXS-97 (Sheldrick, 1990)'
_diffrn_ambient_temperature 293(2)
_diffrn_measured_fraction_theta_full 0.970
_diffrn_measured_fraction_theta_max 0.970
_diffrn_measurement_device_type 'CCD area detector'
_diffrn_measurement_method 'phi and omega scans'
_diffrn_radiation_monochromator graphite
_diffrn_radiation_source 'fine-focus sealed tube'
_diffrn_radiation_type MoK\a
_diffrn_radiation_wavelength 0.71073
_diffrn_reflns_av_R_equivalents 0.0287
_diffrn_reflns_av_sigmaI/netI 0.0538
_diffrn_reflns_limit_h_max 9
_diffrn_reflns_limit_h_min -9
_diffrn_reflns_limit_k_max 16
_diffrn_reflns_limit_k_min -16
_diffrn_reflns_limit_l_max 17
_diffrn_reflns_limit_l_min -17
_diffrn_reflns_number 9563
_diffrn_reflns_theta_full 27.50
_diffrn_reflns_theta_max 27.50
_diffrn_reflns_theta_min 1.62
_exptl_absorpt_coefficient_mu 7.063
_exptl_absorpt_correction_type none
_exptl_crystal_density_diffrn 2.653
_exptl_crystal_density_meas 0
_exptl_crystal_density_method 'not measured'
_exptl_crystal_F_000 816
_refine_diff_density_max 1.716
_refine_diff_density_min -3.050
_refine_diff_density_rms 0.255
_refine_ls_extinction_method none
_refine_ls_goodness_of_fit_ref 1.014
_refine_ls_hydrogen_treatment mixed
_refine_ls_matrix_type full
_refine_ls_number_parameters 271
_refine_ls_number_reflns 4921
_refine_ls_number_restraints 0
_refine_ls_restrained_S_all 1.014
_refine_ls_R_factor_all 0.0868
_refine_ls_R_factor_gt 0.0654
_refine_ls_shift/su_max 0.000
_refine_ls_shift/su_mean 0.000
_refine_ls_structure_factor_coef Fsqd
_refine_ls_weighting_details 'calc w=1/[\s^2^(Fo^2^)+(0.0697P)^2^+22.9728P] where P=(Fo^2^+2Fc^2^)/3'
_refine_ls_weighting_scheme calc
_refine_ls_wR_factor_gt 0.1598
_refine_ls_wR_factor_ref 0.1730
_reflns_number_gt 3768
_reflns_number_total 4921
_reflns_threshold_expression >2sigma(I)
_cod_data_source_file ic060564psup1.cif
_cod_data_source_block Complex2
_cod_depositor_comments
;
The following automatic conversions were performed:

'_symmetry_cell_setting' value 'Triclinic' changed to 'triclinic'
according to /home/saulius/struct/CIF-dictionaries/cif_core.dic
dictionary named 'cif_core.dic' version 2.4.2 from 2011-04-26.

Automatic conversion script
Id: cif_fix_values 1891 2012-01-12 08:04:46Z andrius 
;
_cod_original_sg_symbol_H-M P-1
_cod_database_code 4332618

loop_
_symmetry_equiv_pos_as_xyz
'x, y, z'
'-x, -y, -z'

loop_
_atom_site_label
_atom_site_type_symbol
_atom_site_fract_x
_atom_site_fract_y
_atom_site_fract_z
_atom_site_U_iso_or_equiv
_atom_site_adp_type
_atom_site_occupancy
_atom_site_symmetry_multiplicity
_atom_site_calc_flag
_atom_site_refinement_flags
Cu1 Cu 0.0217(2) 0.31721(13) 0.34509(12) 0.0350(3) Uani 1 1 d .
Cu2 Cu 0.3827(2) 0.37206(13) 0.23096(12) 0.0359(4) Uani 1 1 d .
Cu3 Cu 0.4601(2) -0.03332(13) 0.11005(11) 0.0348(3) Uani 1 1 d .
I1 I -0.27360(13) 0.29832(8) 0.26035(8) 0.0503(3) Uani 1 1 d .
I2 I 0.15239(12) 0.51489(7) 0.29462(7) 0.0394(2) Uani 1 1 d .
I3 I 0.27752(12) -0.10177(8) -0.00207(6) 0.0397(2) Uani 1 1 d .
N5 N 0.4922(13) -0.1743(8) 0.2472(7) 0.0262(19) Uani 1 1 d .
N4 N 0.3334(12) 0.0363(7) 0.2366(6) 0.0218(17) Uani 1 1 d .
N3 N 0.2808(13) 0.3363(8) 0.1171(7) 0.0254(19) Uani 1 1 d .
N2 N 0.2114(12) 0.1710(7) 0.3209(6) 0.0202(17) Uani 1 1 d .
N1 N 0.0642(12) 0.2148(8) 0.4981(7) 0.0243(18) Uani 1 1 d .
N6 N 0.3107(12) -0.0194(7) 0.4251(6) 0.0208(17) Uani 1 1 d .
C18 C 0.2474(17) 0.4197(10) 0.0250(9) 0.034(3) Uani 1 1 d .
H18 H 0.2832 0.4926 0.0120 0.041 Uiso 1 1 calc R
C17 C 0.163(2) 0.4025(11) -0.0509(10) 0.041(3) Uani 1 1 d .
H17 H 0.1379 0.4637 -0.1123 0.049 Uiso 1 1 calc R
C16 C 0.1169(18) 0.2971(11) -0.0365(9) 0.035(3) Uani 1 1 d .
H16 H 0.0606 0.2843 -0.0876 0.042 Uiso 1 1 calc R
C15 C 0.1552(16) 0.2075(10) 0.0566(8) 0.029(2) Uani 1 1 d .
H15 H 0.1272 0.1334 0.0683 0.035 Uiso 1 1 calc R
C14 C 0.2359(13) 0.2312(8) 0.1316(7) 0.0187(19) Uani 1 1 d .
C13 C 0.2639(13) 0.1405(8) 0.2337(8) 0.0195(19) Uani 1 1 d .
C7 C 0.3600(14) -0.0416(8) 0.3337(8) 0.021(2) Uani 1 1 d .
C8 C 0.4490(14) -0.1546(9) 0.3404(8) 0.022(2) Uani 1 1 d .
C12 C 0.5621(18) -0.2787(10) 0.2507(10) 0.036(3) Uani 1 1 d .
H12 H 0.5883 -0.2934 0.1875 0.043 Uiso 1 1 calc R
C11 C 0.5981(18) -0.3672(10) 0.3442(10) 0.038(3) Uani 1 1 d .
H11 H 0.6471 -0.4394 0.3431 0.046 Uiso 1 1 calc R
C10 C 0.5612(17) -0.3477(10) 0.4371(10) 0.036(3) Uani 1 1 d .
H10 H 0.5887 -0.4054 0.5002 0.043 Uiso 1 1 calc R
C9 C 0.4819(15) -0.2406(9) 0.4373(9) 0.027(2) Uani 1 1 d .
H9 H 0.4510 -0.2263 0.5006 0.032 Uiso 1 1 calc R
C6 C 0.2328(14) 0.0859(9) 0.4146(8) 0.023(2) Uani 1 1 d .
C5 C 0.1587(15) 0.1103(9) 0.5127(8) 0.025(2) Uani 1 1 d .
C4 C 0.1846(16) 0.0328(9) 0.6114(8) 0.027(2) Uani 1 1 d .
H4 H 0.2496 -0.0387 0.6185 0.032 Uiso 1 1 calc R
C3 C 0.1140(17) 0.0607(11) 0.7011(9) 0.033(3) Uani 1 1 d .
H3 H 0.1274 0.0083 0.7689 0.040 Uiso 1 1 calc R
C2 C 0.0224(17) 0.1697(11) 0.6861(9) 0.036(3) Uani 1 1 d .
H2 H -0.0214 0.1931 0.7439 0.043 Uiso 1 1 calc R
C1 C -0.0028(17) 0.2425(11) 0.5847(9) 0.033(3) Uani 1 1 d .
H1 H -0.0690 0.3140 0.5757 0.040 Uiso 1 1 calc R

loop_
_atom_site_aniso_label
_atom_site_aniso_U_11
_atom_site_aniso_U_22
_atom_site_aniso_U_33
_atom_site_aniso_U_23
_atom_site_aniso_U_13
_atom_site_aniso_U_12
Cu1 0.0367(8) 0.0332(8) 0.0350(8) -0.0122(6) -0.0102(6) 0.0047(6)
Cu2 0.0336(8) 0.0367(8) 0.0425(8) -0.0170(7) -0.0146(6) 0.0016(6)
Cu3 0.0408(8) 0.0383(8) 0.0246(7) -0.0096(6) -0.0036(6) -0.0066(6)
I1 0.0399(5) 0.0514(6) 0.0545(6) -0.0102(4) -0.0131(4) -0.0017(4)
I2 0.0418(5) 0.0296(4) 0.0551(5) -0.0240(4) -0.0142(4) 0.0059(3)
I3 0.0384(4) 0.0547(5) 0.0298(4) -0.0138(4) -0.0044(3) -0.0194(4)
N5 0.028(5) 0.024(5) 0.026(4) -0.010(4) 0.003(4) -0.003(4)
N4 0.027(5) 0.021(4) 0.016(4) -0.007(3) -0.003(3) 0.001(3)
N3 0.025(5) 0.026(5) 0.026(5) -0.009(4) -0.009(4) 0.000(4)
N2 0.022(4) 0.019(4) 0.018(4) -0.005(3) -0.006(3) 0.005(3)
N1 0.021(4) 0.029(5) 0.025(4) -0.013(4) 0.000(3) -0.001(4)
N6 0.023(4) 0.023(4) 0.015(4) -0.007(3) -0.001(3) 0.002(3)
C18 0.035(6) 0.024(6) 0.035(6) -0.003(5) -0.001(5) 0.000(5)
C17 0.053(8) 0.036(7) 0.029(6) -0.005(5) -0.012(6) 0.001(6)
C16 0.037(6) 0.040(7) 0.025(6) -0.005(5) -0.014(5) 0.000(5)
C15 0.029(6) 0.037(6) 0.024(5) -0.015(5) -0.003(4) 0.002(5)
C14 0.014(4) 0.023(5) 0.020(5) -0.008(4) -0.005(4) 0.002(4)
C13 0.012(4) 0.025(5) 0.022(5) -0.008(4) -0.002(4) 0.000(4)
C7 0.025(5) 0.019(5) 0.020(5) -0.009(4) -0.004(4) -0.001(4)
C8 0.016(5) 0.026(5) 0.024(5) -0.009(4) -0.007(4) -0.001(4)
C12 0.045(7) 0.034(6) 0.035(6) -0.023(5) -0.001(5) 0.000(5)
C11 0.039(7) 0.026(6) 0.047(7) -0.010(5) -0.009(6) 0.002(5)
C10 0.034(6) 0.026(6) 0.045(7) -0.012(5) -0.003(5) 0.002(5)
C9 0.020(5) 0.033(6) 0.029(5) -0.013(5) -0.001(4) -0.001(4)
C6 0.019(5) 0.027(5) 0.027(5) -0.015(4) -0.004(4) -0.001(4)
C5 0.020(5) 0.028(5) 0.025(5) -0.010(4) -0.001(4) -0.001(4)
C4 0.030(6) 0.028(6) 0.023(5) -0.007(4) -0.009(4) -0.001(4)
C3 0.035(6) 0.043(7) 0.023(5) -0.013(5) -0.004(5) -0.006(5)
C2 0.035(6) 0.050(8) 0.033(6) -0.026(6) 0.000(5) -0.006(6)
C1 0.035(6) 0.038(7) 0.032(6) -0.022(5) 0.002(5) -0.005(5)

loop_
_atom_type_symbol
_atom_type_description
_atom_type_scat_dispersion_real
_atom_type_scat_dispersion_imag
_atom_type_scat_source
C C 0.0033 0.0016 'International Tables Vol C Tables 4.2.6.8 and 6.1.1.4'
H H 0.0000 0.0000 'International Tables Vol C Tables 4.2.6.8 and 6.1.1.4'
N N 0.0061 0.0033 'International Tables Vol C Tables 4.2.6.8 and 6.1.1.4'
Cu Cu 0.3201 1.2651 'International Tables Vol C Tables 4.2.6.8 and 6.1.1.4'
I I -0.4742 1.8119 'International Tables Vol C Tables 4.2.6.8 and 6.1.1.4'

loop_
_geom_angle_atom_site_label_1
_geom_angle_atom_site_label_2
_geom_angle_atom_site_label_3
_geom_angle
_geom_angle_site_symmetry_1
_geom_angle_site_symmetry_3
N1 Cu1 N2 77.6(3) . .
N1 Cu1 I2 110.9(3) . .
N2 Cu1 I2 120.8(2) . .
N1 Cu1 I1 121.3(3) . .
N2 Cu1 I1 98.2(2) . .
I2 Cu1 I1 120.05(6) . .
N1 Cu1 Cu2 107.3(2) . .
N2 Cu1 Cu2 65.0(2) . .
I2 Cu1 Cu2 56.49(5) . .
I1 Cu1 Cu2 123.84(7) . .
N3 Cu2 I1 116.0(3) . 1_655
N3 Cu2 I2 111.6(3) . .
I1 Cu2 I2 131.34(7) 1_655 .
N3 Cu2 Cu1 84.1(3) . .
I1 Cu2 Cu1 135.36(7) 1_655 .
I2 Cu2 Cu1 57.78(5) . .
N5 Cu3 N4 77.7(3) . .
N5 Cu3 I3 125.5(3) . 2_655
N4 Cu3 I3 103.5(2) . 2_655
N5 Cu3 I3 105.2(3) . .
N4 Cu3 I3 127.3(2) . .
I3 Cu3 I3 114.67(5) 2_655 .
N5 Cu3 Cu3 141.2(3) . 2_655
N4 Cu3 Cu3 141.1(2) . 2_655
I3 Cu3 Cu3 57.66(5) 2_655 2_655
I3 Cu3 Cu3 57.01(5) . 2_655
Cu2 I1 Cu1 144.39(6) 1_455 .
Cu2 I2 Cu1 65.73(5) . .
Cu3 I3 Cu3 65.33(5) 2_655 .
C12 N5 C8 118.0(9) . .
C12 N5 Cu3 125.6(8) . .
C8 N5 Cu3 116.2(7) . .
C13 N4 C7 116.2(8) . .
C13 N4 Cu3 132.3(7) . .
C7 N4 Cu3 110.7(6) . .
C14 N3 C18 117.1(9) . .
C14 N3 Cu2 122.2(7) . .
C18 N3 Cu2 120.6(8) . .
C6 N2 C13 115.1(8) . .
C6 N2 Cu1 110.9(6) . .
C13 N2 Cu1 131.3(6) . .
C1 N1 C5 117.7(9) . .
C1 N1 Cu1 124.7(8) . .
C5 N1 Cu1 117.5(7) . .
C6 N6 C7 115.6(8) . .
N3 C18 C17 123.1(11) . .
N3 C18 H18 118.4 . .
C17 C18 H18 118.4 . .
C16 C17 C18 119.9(11) . .
C16 C17 H17 120.0 . .
C18 C17 H17 120.0 . .
C17 C16 C15 118.6(11) . .
C17 C16 H16 120.7 . .
C15 C16 H16 120.7 . .
C14 C15 C16 118.7(11) . .
C14 C15 H15 120.7 . .
C16 C15 H15 120.7 . .
N3 C14 C15 122.5(9) . .
N3 C14 C13 117.6(8) . .
C15 C14 C13 119.8(9) . .
N4 C13 N2 124.3(9) . .
N4 C13 C14 119.9(9) . .
N2 C13 C14 115.8(8) . .
N4 C7 N6 123.6(9) . .
N4 C7 C8 118.4(9) . .
N6 C7 C8 117.9(9) . .
N5 C8 C9 121.4(9) . .
N5 C8 C7 116.1(9) . .
C9 C8 C7 122.4(9) . .
N5 C12 C11 123.2(11) . .
N5 C12 H12 118.4 . .
C11 C12 H12 118.4 . .
C10 C11 C12 119.4(11) . .
C10 C11 H11 120.3 . .
C12 C11 H11 120.3 . .
C11 C10 C9 119.2(11) . .
C11 C10 H10 120.4 . .
C9 C10 H10 120.4 . .
C10 C9 C8 118.8(10) . .
C10 C9 H9 120.6 . .
C8 C9 H9 120.6 . .
N6 C6 N2 124.9(9) . .
N6 C6 C5 117.4(9) . .
N2 C6 C5 117.7(9) . .
N1 C5 C4 122.4(10) . .
N1 C5 C6 115.2(9) . .
C4 C5 C6 122.4(10) . .
C5 C4 C3 120.0(11) . .
C5 C4 H4 120.0 . .
C3 C4 H4 120.0 . .
C4 C3 C2 117.7(11) . .
C4 C3 H3 121.1 . .
C2 C3 H3 121.1 . .
C1 C2 C3 119.2(10) . .
C1 C2 H2 120.4 . .
C3 C2 H2 120.4 . .
N1 C1 C2 122.8(11) . .
N1 C1 H1 118.6 . .
C2 C1 H1 118.6 . .

loop_
_geom_bond_atom_site_label_1
_geom_bond_atom_site_label_2
_geom_bond_distance
_geom_bond_site_symmetry_2
Cu1 N1 2.059(9) .
Cu1 N2 2.212(8) .
Cu1 I2 2.5819(18) .
Cu1 I1 2.6276(17) .
Cu1 Cu2 2.782(2) .
Cu2 N3 2.029(9) .
Cu2 I1 2.5195(17) 1_655
Cu2 I2 2.5447(17) .
Cu3 N5 2.072(9) .
Cu3 N4 2.216(8) .
Cu3 I3 2.5671(17) 2_655
Cu3 I3 2.5859(16) .
Cu3 Cu3 2.781(3) 2_655
I1 Cu2 2.5195(17) 1_455
I3 Cu3 2.5671(17) 2_655
N5 C12 1.323(14) .
N5 C8 1.360(13) .
N4 C13 1.321(13) .
N4 C7 1.353(12) .
N3 C14 1.338(13) .
N3 C18 1.342(14) .
N2 C6 1.349(13) .
N2 C13 1.358(12) .
N1 C1 1.343(13) .
N1 C5 1.351(13) .
N6 C6 1.327(13) .
N6 C7 1.354(12) .
C18 C17 1.372(17) .
C18 H18 0.9300 .
C17 C16 1.345(18) .
C17 H17 0.9300 .
C16 C15 1.392(16) .
C16 H16 0.9300 .
C15 C14 1.389(14) .
C15 H15 0.9300 .
C14 C13 1.465(13) .
C7 C8 1.448(14) .
C8 C9 1.399(15) .
C12 C11 1.386(17) .
C12 H12 0.9300 .
C11 C10 1.353(17) .
C11 H11 0.9300 .
C10 C9 1.385(15) .
C10 H10 0.9300 .
C9 H9 0.9300 .
C6 C5 1.475(14) .
C5 C4 1.366(14) .
C4 C3 1.387(15) .
C4 H4 0.9300 .
C3 C2 1.390(17) .
C3 H3 0.9300 .
C2 C1 1.376(17) .
C2 H2 0.9300 .
C1 H1 0.9300 .

loop_
_geom_torsion_atom_site_label_1
_geom_torsion_atom_site_label_2
_geom_torsion_atom_site_label_3
_geom_torsion_atom_site_label_4
_geom_torsion
_geom_torsion_site_symmetry_1
_geom_torsion_site_symmetry_4
N1 Cu1 Cu2 N3 135.8(4) . .
N2 Cu1 Cu2 N3 68.9(3) . .
I2 Cu1 Cu2 N3 -120.2(3) . .
I1 Cu1 Cu2 N3 -14.0(3) . .
N1 Cu1 Cu2 I1 14.2(3) . 1_655
N2 Cu1 Cu2 I1 -52.7(2) . 1_655
I2 Cu1 Cu2 I1 118.23(10) . 1_655
I1 Cu1 Cu2 I1 -135.56(10) . 1_655
N1 Cu1 Cu2 I2 -104.0(3) . .
N2 Cu1 Cu2 I2 -170.9(2) . .
I1 Cu1 Cu2 I2 106.21(8) . .
N1 Cu1 I1 Cu2 91.9(3) . 1_455
N2 Cu1 I1 Cu2 172.4(2) . 1_455
I2 Cu1 I1 Cu2 -54.68(14) . 1_455
Cu2 Cu1 I1 Cu2 -122.36(12) . 1_455
N3 Cu2 I2 Cu1 67.7(3) . .
I1 Cu2 I2 Cu1 -124.46(10) 1_655 .
N1 Cu1 I2 Cu2 97.4(3) . .
N2 Cu1 I2 Cu2 9.6(2) . .
I1 Cu1 I2 Cu2 -112.87(8) . .
N5 Cu3 I3 Cu3 -141.9(3) . 2_655
N4 Cu3 I3 Cu3 132.2(3) . 2_655
I3 Cu3 I3 Cu3 0.0 2_655 2_655
N4 Cu3 N5 C12 176.5(10) . .
I3 Cu3 N5 C12 -85.6(10) 2_655 .
I3 Cu3 N5 C12 50.8(10) . .
Cu3 Cu3 N5 C12 -4.9(12) 2_655 .
N4 Cu3 N5 C8 -8.1(7) . .
I3 Cu3 N5 C8 89.8(7) 2_655 .
I3 Cu3 N5 C8 -133.8(7) . .
Cu3 Cu3 N5 C8 170.5(5) 2_655 .
N5 Cu3 N4 C13 175.9(10) . .
I3 Cu3 N4 C13 51.9(9) 2_655 .
I3 Cu3 N4 C13 -84.2(9) . .
Cu3 Cu3 N4 C13 -2.7(11) 2_655 .
N5 Cu3 N4 C7 6.4(7) . .
I3 Cu3 N4 C7 -117.6(6) 2_655 .
I3 Cu3 N4 C7 106.3(6) . .
Cu3 Cu3 N4 C7 -172.2(5) 2_655 .
I1 Cu2 N3 C14 73.7(8) 1_655 .
I2 Cu2 N3 C14 -116.4(7) . .
Cu1 Cu2 N3 C14 -64.5(8) . .
I1 Cu2 N3 C18 -109.4(8) 1_655 .
I2 Cu2 N3 C18 60.5(9) . .
Cu1 Cu2 N3 C18 112.4(8) . .
N1 Cu1 N2 C6 9.0(7) . .
I2 Cu1 N2 C6 116.2(6) . .
I1 Cu1 N2 C6 -111.4(6) . .
Cu2 Cu1 N2 C6 125.0(7) . .
N1 Cu1 N2 C13 169.2(9) . .
I2 Cu1 N2 C13 -83.6(9) . .
I1 Cu1 N2 C13 48.9(9) . .
Cu2 Cu1 N2 C13 -74.7(8) . .
N2 Cu1 N1 C1 176.0(9) . .
I2 Cu1 N1 C1 57.4(9) . .
I1 Cu1 N1 C1 -91.9(9) . .
Cu2 Cu1 N1 C1 117.4(8) . .
N2 Cu1 N1 C5 -7.1(7) . .
I2 Cu1 N1 C5 -125.7(7) . .
I1 Cu1 N1 C5 85.0(8) . .
Cu2 Cu1 N1 C5 -65.7(8) . .
C14 N3 C18 C17 2.9(17) . .
Cu2 N3 C18 C17 -174.2(10) . .
N3 C18 C17 C16 -3(2) . .
C18 C17 C16 C15 0.5(19) . .
C17 C16 C15 C14 1.2(17) . .
C18 N3 C14 C15 -1.0(15) . .
Cu2 N3 C14 C15 176.0(8) . .
C18 N3 C14 C13 -177.4(9) . .
Cu2 N3 C14 C13 -0.4(12) . .
C16 C15 C14 N3 -1.0(16) . .
C16 C15 C14 C13 175.3(10) . .
C7 N4 C13 N2 -3.0(14) . .
Cu3 N4 C13 N2 -172.0(7) . .
C7 N4 C13 C14 178.2(9) . .
Cu3 N4 C13 C14 9.2(14) . .
C6 N2 C13 N4 -0.7(14) . .
Cu1 N2 C13 N4 -160.3(7) . .
C6 N2 C13 C14 178.2(8) . .
Cu1 N2 C13 C14 18.6(13) . .
N3 C14 C13 N4 -140.1(10) . .
C15 C14 C13 N4 43.4(13) . .
N3 C14 C13 N2 41.0(12) . .
C15 C14 C13 N2 -135.5(10) . .
C13 N4 C7 N6 3.4(14) . .
Cu3 N4 C7 N6 174.7(8) . .
C13 N4 C7 C8 -175.5(9) . .
Cu3 N4 C7 C8 -4.1(11) . .
C6 N6 C7 N4 0.0(14) . .
C6 N6 C7 C8 178.9(9) . .
C12 N5 C8 C9 1.7(15) . .
Cu3 N5 C8 C9 -174.1(7) . .
C12 N5 C8 C7 -175.7(10) . .
Cu3 N5 C8 C7 8.6(11) . .
N4 C7 C8 N5 -2.5(14) . .
N6 C7 C8 N5 178.5(9) . .
N4 C7 C8 C9 -179.9(9) . .
N6 C7 C8 C9 1.2(14) . .
C8 N5 C12 C11 -1.9(18) . .
Cu3 N5 C12 C11 173.5(9) . .
N5 C12 C11 C10 0(2) . .
C12 C11 C10 C9 2.3(18) . .
C11 C10 C9 C8 -2.4(17) . .
N5 C8 C9 C10 0.4(15) . .
C7 C8 C9 C10 177.6(10) . .
C7 N6 C6 N2 -4.2(14) . .
C7 N6 C6 C5 173.9(9) . .
C13 N2 C6 N6 4.5(14) . .
Cu1 N2 C6 N6 168.2(8) . .
C13 N2 C6 C5 -173.5(8) . .
Cu1 N2 C6 C5 -9.8(11) . .
C1 N1 C5 C4 1.1(15) . .
Cu1 N1 C5 C4 -176.0(8) . .
C1 N1 C5 C6 -178.6(9) . .
Cu1 N1 C5 C6 4.3(12) . .
N6 C6 C5 N1 -173.8(9) . .
N2 C6 C5 N1 4.3(14) . .
N6 C6 C5 C4 6.4(15) . .
N2 C6 C5 C4 -175.4(10) . .
N1 C5 C4 C3 -0.5(16) . .
C6 C5 C4 C3 179.2(10) . .
C5 C4 C3 C2 -1.7(17) . .
C4 C3 C2 C1 3.2(17) . .
C5 N1 C1 C2 0.5(16) . .
Cu1 N1 C1 C2 177.4(9) . .
C3 C2 C1 N1 -2.7(18) . .
